data_2235269
loop_
_publ_author_name
'Jiang, Nan'
'Zuo, Jian'
'Zhu, Wenmin'
'Zhao, Xinjie'
'Zhai, Xin'

_publ_section_title
;
 (<i>E</i>)-2-[2-(4-Chlorobenzylidene)hydrazinyl]-4-[3-(morpholin-4-ium-4-yl)propylamino]quinazolin-1-ium
 bis(perchlorate)
;
_journal_coeditor_code VM2162
_journal_issue 6
_journal_name_full 'Acta Crystallographica Section E'
_journal_page_first o1819
_journal_paper_doi 10.1107/S1600536812021678
_journal_volume 68
_journal_year 2012
_chemical_formula_iupac 'C22 H27 Cl N6 O 2+, 2Cl O4 -'
_chemical_formula_moiety 'C22 H27 Cl N6 O 2+, 2(Cl O4 -)'
_chemical_formula_sum 'C22 H27 Cl3 N6 O9'
_chemical_formula_weight 625.85
_chemical_name_systematic
;
(<i>E</i>)-2-[2-(4-Chlorobenzylidene)hydrazinyl]-4-[3-(morpholin-4-ium-
4-yl)propylamino]quinazolin-1-ium bis(perchlorate)
;
_space_group_IT_number 14
_symmetry_cell_setting monoclinic
_symmetry_space_group_name_Hall '-P 2yn'
_symmetry_space_group_name_H-M 'P 1 21/n 1'
_atom_sites_solution_hydrogens geom
_atom_sites_solution_primary direct
_atom_sites_solution_secondary difmap
_audit_creation_method SHELXL-97
_cell_angle_alpha 90.00
_cell_angle_beta 112.127(3)
_cell_angle_gamma 90.00
_cell_formula_units_Z 4
_cell_length_a 16.1835(7)
_cell_length_b 11.6719(4)
_cell_length_c 16.7332(6)
_cell_measurement_reflns_used 1056
_cell_measurement_temperature 293(2)
_cell_measurement_theta_max 19.410
_cell_measurement_theta_min 2.985
_cell_volume 2928.0(2)
_computing_cell_refinement 'SAINT (Bruker, 1997)'
_computing_data_collection 'SMART (Bruker, 1997)'
_computing_data_reduction 'SAINT (Bruker, 1997)'
_computing_molecular_graphics 'SHELXTL (Sheldrick, 2008)'
_computing_publication_material 'SHELXTL (Sheldrick, 2008)'
_computing_structure_refinement 'SHELXL97 (Sheldrick, 2008)'
_computing_structure_solution 'SHELXS97 (Sheldrick, 2008)'
_diffrn_ambient_temperature 293(2)
_diffrn_measured_fraction_theta_full 0.996
_diffrn_measured_fraction_theta_max 0.996
_diffrn_measurement_device_type 'Bruker SMART CCD area-detector'
_diffrn_measurement_method 'phi and omega scans'
_diffrn_radiation_monochromator graphite
_diffrn_radiation_source 'fine-focus sealed tube'
_diffrn_radiation_type MoK\a
_diffrn_radiation_wavelength 0.71073
_diffrn_reflns_av_R_equivalents 0.0830
_diffrn_reflns_av_sigmaI/netI 0.0847
_diffrn_reflns_limit_h_max 19
_diffrn_reflns_limit_h_min -17
_diffrn_reflns_limit_k_max 13
_diffrn_reflns_limit_k_min -13
_diffrn_reflns_limit_l_max 19
_diffrn_reflns_limit_l_min -19
_diffrn_reflns_number 16024
_diffrn_reflns_theta_full 25.00
_diffrn_reflns_theta_max 25.00
_diffrn_reflns_theta_min 2.18
_exptl_absorpt_coefficient_mu 0.371
_exptl_absorpt_correction_T_max 0.9196
_exptl_absorpt_correction_T_min 0.9033
_exptl_absorpt_correction_type multi-scan
_exptl_absorpt_process_details '(SADABS; Sheldrick, 1996)'
_exptl_crystal_colour Colorless
_exptl_crystal_density_diffrn 1.420
_exptl_crystal_density_method 'not measured'
_exptl_crystal_description Block
_exptl_crystal_F_000 1296
_exptl_crystal_size_max 0.28
_exptl_crystal_size_mid 0.26
_exptl_crystal_size_min 0.23
_refine_diff_density_max 1.133
_refine_diff_density_min -0.488
_refine_ls_extinction_method none
_refine_ls_goodness_of_fit_ref 1.023
_refine_ls_hydrogen_treatment constr
_refine_ls_matrix_type full
_refine_ls_number_parameters 361
_refine_ls_number_reflns 5127
_refine_ls_number_restraints 6
_refine_ls_restrained_S_all 1.025
_refine_ls_R_factor_all 0.1327
_refine_ls_R_factor_gt 0.0701
_refine_ls_shift/su_max 0.000
_refine_ls_shift/su_mean 0.000
_refine_ls_structure_factor_coef Fsqd
_refine_ls_weighting_details 'calc w=1/[\s^2^(Fo^2^)+(0.1136P)^2^+0.0000P] where P=(Fo^2^+2Fc^2^)/3'
_refine_ls_weighting_scheme calc
_refine_ls_wR_factor_gt 0.1867
_refine_ls_wR_factor_ref 0.2151
_reflns_number_gt 2840
_reflns_number_total 5127
_reflns_threshold_expression I>2sigma(I)
_cod_data_source_file vm2162.cif
_cod_data_source_block I
_cod_original_cell_volume 2927.98(19)
_cod_original_sg_symbol_H-M 'P 21/n'
_cod_database_code 2235269
_cod_database_fobs_code 2235269

loop_
_symmetry_equiv_pos_as_xyz
'x, y, z'
'-x+1/2, y+1/2, -z+1/2'
'-x, -y, -z'
'x-1/2, -y-1/2, z-1/2'

loop_
_atom_site_type_symbol
_atom_site_label
_atom_site_fract_x
_atom_site_fract_y
_atom_site_fract_z
_atom_site_U_iso_or_equiv
_atom_site_adp_type
_atom_site_calc_flag
_atom_site_refinement_flags
_atom_site_occupancy
_atom_site_symmetry_multiplicity
Cl Cl1 0.48875(8) 0.24389(10) 0.24289(8) 0.0469(4) Uani d . 1 1
Cl Cl2 0.58604(10) 0.68187(13) 0.08849(9) 0.0604(4) Uani d . 1 1
Cl Cl3 0.64366(10) 0.15934(13) 0.86537(9) 0.0617(5) Uani d . 1 1
O O1 0.4762(4) 0.6658(6) 0.0106(5) 0.149(3) Uani d . 1 1
O O2 0.6449(3) 0.6308(5) 0.0545(3) 0.0987(17) Uani d . 1 1
O O3 0.5925(4) 0.8078(4) 0.0946(3) 0.1027(17) Uani d . 1 1
O O4 0.5874(3) 0.6329(5) 0.1671(3) 0.0980(17) Uani d . 1 1
O O5 0.4191(4) 0.3417(5) 0.1669(4) 0.126(2) Uani d . 1 1
O O6 0.4327(3) 0.1461(3) 0.2421(3) 0.0737(13) Uani d . 1 1
O O7 0.5211(2) 0.3043(3) 0.3255(2) 0.0542(10) Uani d . 1 1
O O8 0.5596(2) 0.2153(3) 0.2142(3) 0.0590(10) Uani d . 1 1
C C1 0.8016(4) 0.9059(5) 0.1749(4) 0.0554(15) Uani d . 1 1
H H1A 0.8556 0.9453 0.2108 0.066 Uiso calc R 1 1
H H1B 0.8110 0.8243 0.1855 0.066 Uiso calc R 1 1
C C2 0.7831(5) 0.9304(5) 0.0821(4) 0.0679(18) Uani d . 1 1
H H2A 0.8333 0.9056 0.0682 0.082 Uiso calc R 1 1
H H2B 0.7309 0.8878 0.0461 0.082 Uiso calc R 1 1
O O9 0.7683(3) 1.0492(3) 0.0646(3) 0.0625(11) Uani d . 1 1
C C3 0.6953(4) 1.0882(5) 0.0842(4) 0.0642(17) Uani d U 1 1
H H4A 0.6415 1.0490 0.0476 0.077 Uiso calc R 1 1
H H4B 0.6869 1.1696 0.0720 0.077 Uiso calc R 1 1
C C4 0.7095(4) 1.0676(4) 0.1775(3) 0.0478(13) Uani d . 1 1
H H5A 0.7603 1.1118 0.2144 0.057 Uiso calc R 1 1
H H5B 0.6574 1.0925 0.1880 0.057 Uiso calc R 1 1
C C5 0.7460(3) 0.9167(4) 0.2914(3) 0.0446(12) Uani d . 1 1
H H6A 0.8030 0.9508 0.3259 0.054 Uiso calc R 1 1
H H6B 0.7522 0.8343 0.2988 0.054 Uiso calc R 1 1
C C6 0.6766(3) 0.9576(4) 0.3258(3) 0.0423(12) Uani d . 1 1
H H7A 0.6719 1.0403 0.3204 0.051 Uiso calc R 1 1
H H7B 0.6970 0.9390 0.3867 0.051 Uiso calc R 1 1
C C7 0.5840(3) 0.9055(4) 0.2798(3) 0.0420(12) Uani d . 1 1
H H8A 0.5603 0.9310 0.2202 0.050 Uiso calc R 1 1
H H8B 0.5892 0.8227 0.2798 0.050 Uiso calc R 1 1
C C8 0.5128(3) 0.8816(4) 0.3846(3) 0.0336(11) Uani d . 1 1
C C9 0.4407(3) 0.9074(4) 0.4136(3) 0.0301(10) Uani d . 1 1
C C10 0.3748(3) 0.9904(4) 0.3750(3) 0.0399(12) Uani d . 1 1
H H11A 0.3781 1.0362 0.3308 0.048 Uiso calc R 1 1
C C11 0.3050(3) 1.0038(4) 0.4028(3) 0.0444(12) Uani d . 1 1
H H12A 0.2609 1.0579 0.3766 0.053 Uiso calc R 1 1
C C12 0.3006(3) 0.9370(4) 0.4695(3) 0.0393(12) Uani d . 1 1
H H13A 0.2534 0.9465 0.4878 0.047 Uiso calc R 1 1
C C13 0.3654(3) 0.8568(4) 0.5088(3) 0.0399(12) Uani d . 1 1
H H14A 0.3626 0.8130 0.5541 0.048 Uiso calc R 1 1
C C14 0.4347(3) 0.8417(4) 0.4807(3) 0.0303(10) Uani d . 1 1
C C15 0.5601(3) 0.7361(4) 0.4838(3) 0.0334(11) Uani d . 1 1
C C16 0.6585(3) 0.4948(4) 0.6029(3) 0.0376(11) Uani d . 1 1
H H17A 0.7037 0.4866 0.5816 0.045 Uiso calc R 1 1
C C17 0.6528(3) 0.4124(4) 0.6663(3) 0.0328(10) Uani d . 1 1
C C18 0.5837(3) 0.4168(4) 0.6972(3) 0.0396(12) Uani d . 1 1
H H19A 0.5393 0.4720 0.6762 0.047 Uiso calc R 1 1
C C19 0.5810(3) 0.3391(4) 0.7588(3) 0.0411(12) Uani d . 1 1
H H20A 0.5358 0.3427 0.7804 0.049 Uiso calc R 1 1
C C20 0.6469(3) 0.2561(4) 0.7877(3) 0.0394(12) Uani d . 1 1
C C21 0.7143(3) 0.2505(4) 0.7574(3) 0.0416(12) Uani d . 1 1
H H22A 0.7582 0.1946 0.7777 0.050 Uiso calc R 1 1
C C22 0.7164(3) 0.3291(4) 0.6964(3) 0.0413(12) Uani d . 1 1
H H23A 0.7620 0.3252 0.6754 0.050 Uiso calc R 1 1
N N1 0.7255(3) 0.9444(3) 0.1983(2) 0.0391(10) Uani d . 1 1
H H1C 0.6759 0.9048 0.1656 0.047 Uiso calc R 1 1
N N2 0.5224(3) 0.9373(3) 0.3206(2) 0.0395(10) Uani d . 1 1
H H2C 0.4898 0.9970 0.3013 0.047 Uiso calc R 1 1
N N3 0.5702(2) 0.7942(3) 0.4196(2) 0.0365(9) Uani d . 1 1
N N4 0.4993(2) 0.7581(3) 0.5177(2) 0.0345(9) Uani d . 1 1
H H4C 0.5000 0.7208 0.5623 0.041 Uiso calc R 1 1
N N5 0.6164(3) 0.6481(3) 0.5155(3) 0.0417(10) Uani d . 1 1
H H5C 0.6596 0.6362 0.4984 0.050 Uiso calc R 1 1
N N6 0.6038(3) 0.5771(3) 0.5758(2) 0.0380(9) Uani d . 1 1

loop_
_atom_site_aniso_label
_atom_site_aniso_U_11
_atom_site_aniso_U_22
_atom_site_aniso_U_33
_atom_site_aniso_U_12
_atom_site_aniso_U_13
_atom_site_aniso_U_23
Cl1 0.0417(7) 0.0481(8) 0.0541(8) 0.0074(6) 0.0216(6) 0.0159(6)
Cl2 0.0563(9) 0.0753(11) 0.0496(9) 0.0027(7) 0.0201(7) -0.0064(7)
Cl3 0.0664(10) 0.0636(9) 0.0556(9) 0.0047(7) 0.0238(7) 0.0238(7)
O1 0.099(5) 0.156(6) 0.161(6) 0.003(4) 0.013(4) -0.023(5)
O2 0.073(3) 0.165(5) 0.072(3) 0.045(3) 0.043(3) 0.001(3)
O3 0.111(4) 0.071(3) 0.107(4) -0.028(3) 0.020(3) -0.027(3)
O4 0.089(3) 0.149(5) 0.074(3) 0.048(3) 0.051(3) 0.051(3)
O5 0.126(5) 0.122(5) 0.111(4) 0.023(4) 0.025(4) 0.041(4)
O6 0.055(2) 0.056(2) 0.107(3) -0.0075(19) 0.027(2) 0.030(2)
O7 0.059(2) 0.075(3) 0.035(2) 0.0039(19) 0.0237(18) 0.0051(18)
O8 0.048(2) 0.063(2) 0.078(3) 0.0027(18) 0.038(2) -0.011(2)
C1 0.064(4) 0.054(3) 0.066(4) 0.027(3) 0.045(3) 0.019(3)
C2 0.094(5) 0.058(4) 0.077(4) 0.022(3) 0.062(4) 0.017(3)
O9 0.078(3) 0.059(2) 0.075(3) 0.023(2) 0.057(2) 0.026(2)
C3 0.074(4) 0.067(4) 0.068(4) 0.028(3) 0.045(3) 0.028(3)
C4 0.060(3) 0.034(3) 0.060(3) 0.011(2) 0.034(3) 0.011(2)
C5 0.043(3) 0.054(3) 0.038(3) 0.001(2) 0.017(2) 0.010(2)
C6 0.047(3) 0.047(3) 0.041(3) -0.006(2) 0.026(2) -0.003(2)
C7 0.047(3) 0.049(3) 0.037(3) -0.004(2) 0.024(2) 0.003(2)
C8 0.037(3) 0.035(3) 0.031(3) -0.008(2) 0.015(2) -0.002(2)
C9 0.031(2) 0.032(2) 0.028(2) -0.0028(19) 0.012(2) -0.0032(19)
C10 0.045(3) 0.039(3) 0.038(3) 0.001(2) 0.017(2) 0.006(2)
C11 0.039(3) 0.049(3) 0.046(3) 0.008(2) 0.016(2) 0.002(2)
C12 0.036(3) 0.049(3) 0.037(3) 0.001(2) 0.018(2) 0.000(2)
C13 0.041(3) 0.044(3) 0.036(3) -0.002(2) 0.017(2) 0.001(2)
C14 0.034(2) 0.032(2) 0.026(2) -0.004(2) 0.013(2) -0.0028(19)
C15 0.035(3) 0.036(3) 0.030(3) -0.002(2) 0.014(2) 0.000(2)
C16 0.040(3) 0.038(3) 0.038(3) 0.000(2) 0.018(2) -0.001(2)
C17 0.037(3) 0.031(2) 0.032(2) 0.003(2) 0.016(2) -0.0003(19)
C18 0.039(3) 0.036(3) 0.044(3) 0.008(2) 0.016(2) 0.009(2)
C19 0.040(3) 0.045(3) 0.042(3) -0.001(2) 0.020(2) 0.000(2)
C20 0.046(3) 0.036(3) 0.034(3) -0.004(2) 0.012(2) 0.004(2)
C21 0.043(3) 0.041(3) 0.038(3) 0.009(2) 0.012(2) 0.005(2)
C22 0.040(3) 0.042(3) 0.045(3) 0.006(2) 0.020(2) 0.000(2)
N1 0.045(2) 0.036(2) 0.043(2) 0.0045(18) 0.024(2) 0.0054(18)
N2 0.045(2) 0.040(2) 0.042(2) 0.0005(18) 0.025(2) 0.0079(18)
N3 0.038(2) 0.043(2) 0.033(2) 0.0021(19) 0.0182(18) 0.0058(18)
N4 0.042(2) 0.038(2) 0.030(2) 0.0042(18) 0.0201(18) 0.0085(17)
N5 0.045(2) 0.043(2) 0.045(2) 0.0109(19) 0.026(2) 0.0099(19)
N6 0.048(2) 0.034(2) 0.037(2) 0.0015(19) 0.021(2) 0.0052(17)

loop_
_atom_type_symbol
_atom_type_description
_atom_type_scat_dispersion_real
_atom_type_scat_dispersion_imag
_atom_type_scat_source
C C 0.0033 0.0016 'International Tables Vol C Tables 4.2.6.8 and 6.1.1.4'
H H 0.0000 0.0000 'International Tables Vol C Tables 4.2.6.8 and 6.1.1.4'
N N 0.0061 0.0033 'International Tables Vol C Tables 4.2.6.8 and 6.1.1.4'
Cl Cl 0.1484 0.1585 'International Tables Vol C Tables 4.2.6.8 and 6.1.1.4'
O O 0.0106 0.0060 'International Tables Vol C Tables 4.2.6.8 and 6.1.1.4'

loop_
_geom_angle_atom_site_label_1
_geom_angle_atom_site_label_2
_geom_angle_atom_site_label_3
_geom_angle
O8 Cl1 O6 112.8(2)
O8 Cl1 O7 112.4(2)
O6 Cl1 O7 112.7(2)
O8 Cl1 O5 106.4(3)
O6 Cl1 O5 105.9(3)
O7 Cl1 O5 105.9(3)
O2 Cl2 O4 115.1(3)
O2 Cl2 O3 114.1(3)
O4 Cl2 O3 111.1(3)
O2 Cl2 O1 107.5(3)
O4 Cl2 O1 107.3(4)
O3 Cl2 O1 100.4(3)
C2 C1 N1 110.6(4)
C2 C1 H1A 109.5
N1 C1 H1A 109.5
C2 C1 H1B 109.5
N1 C1 H1B 109.5
H1A C1 H1B 108.1
O9 C2 C1 110.7(5)
O9 C2 H2A 109.5
C1 C2 H2A 109.5
O9 C2 H2B 109.5
C1 C2 H2B 109.5
H2A C2 H2B 108.1
C3 O9 C2 111.0(4)
O9 C3 C4 111.9(5)
O9 C3 H4A 109.2
C4 C3 H4A 109.2
O9 C3 H4B 109.2
C4 C3 H4B 109.2
H4A C3 H4B 107.9
N1 C4 C3 110.2(4)
N1 C4 H5A 109.6
C3 C4 H5A 109.6
N1 C4 H5B 109.6
C3 C4 H5B 109.6
H5A C4 H5B 108.1
N1 C5 C6 114.8(4)
N1 C5 H6A 108.6
C6 C5 H6A 108.6
N1 C5 H6B 108.6
C6 C5 H6B 108.6
H6A C5 H6B 107.5
C5 C6 C7 114.1(4)
C5 C6 H7A 108.7
C7 C6 H7A 108.7
C5 C6 H7B 108.7
C7 C6 H7B 108.7
H7A C6 H7B 107.6
N2 C7 C6 112.2(4)
N2 C7 H8A 109.2
C6 C7 H8A 109.2
N2 C7 H8B 109.2
C6 C7 H8B 109.2
H8A C7 H8B 107.9
N2 C8 N3 117.0(4)
N2 C8 C9 121.8(4)
N3 C8 C9 121.1(4)
C14 C9 C10 118.7(4)
C14 C9 C8 117.6(4)
C10 C9 C8 123.7(4)
C11 C10 C9 119.8(4)
C11 C10 H11A 120.1
C9 C10 H11A 120.1
C10 C11 C12 120.3(5)
C10 C11 H12A 119.9
C12 C11 H12A 119.9
C13 C12 C11 120.5(5)
C13 C12 H13A 119.7
C11 C12 H13A 119.7
C12 C13 C14 119.7(4)
C12 C13 H14A 120.2
C14 C13 H14A 120.2
C13 C14 C9 121.1(4)
C13 C14 N4 120.5(4)
C9 C14 N4 118.4(4)
N3 C15 N4 125.5(4)
N3 C15 N5 115.8(4)
N4 C15 N5 118.7(4)
N6 C16 C17 122.1(4)
N6 C16 H17A 119.0
C17 C16 H17A 119.0
C22 C17 C18 119.1(4)
C22 C17 C16 119.4(4)
C18 C17 C16 121.5(4)
C19 C18 C17 120.3(4)
C19 C18 H19A 119.8
C17 C18 H19A 119.8
C20 C19 C18 118.7(4)
C20 C19 H20A 120.6
C18 C19 H20A 120.6
C21 C20 C19 121.4(4)
C21 C20 Cl3 120.0(4)
C19 C20 Cl3 118.6(4)
C20 C21 C22 119.2(4)
C20 C21 H22A 120.4
C22 C21 H22A 120.4
C17 C22 C21 121.3(5)
C17 C22 H23A 119.3
C21 C22 H23A 119.3
C4 N1 C1 108.6(4)
C4 N1 C5 113.9(4)
C1 N1 C5 109.0(4)
C4 N1 H1C 108.4
C1 N1 H1C 108.4
C5 N1 H1C 108.4
C8 N2 C7 124.8(4)
C8 N2 H2C 117.6
C7 N2 H2C 117.6
C15 N3 C8 117.4(4)
C15 N4 C14 119.8(4)
C15 N4 H4C 120.1
C14 N4 H4C 120.1
C15 N5 N6 118.9(4)
C15 N5 H5C 120.6
N6 N5 H5C 120.6
C16 N6 N5 116.1(4)

loop_
_geom_bond_atom_site_label_1
_geom_bond_atom_site_label_2
_geom_bond_distance
Cl1 O8 1.440(3)
Cl1 O6 1.455(4)
Cl1 O7 1.462(4)
Cl1 O5 1.764(5)
Cl2 O2 1.412(4)
Cl2 O4 1.427(4)
Cl2 O3 1.474(5)
Cl2 O1 1.774(7)
Cl3 C20 1.737(5)
C1 C2 1.493(7)
C1 N1 1.496(6)
C1 H1A 0.9700
C1 H1B 0.9700
C2 O9 1.418(6)
C2 H2A 0.9700
C2 H2B 0.9700
O9 C3 1.415(6)
C3 C4 1.509(7)
C3 H4A 0.9700
C3 H4B 0.9700
C4 N1 1.478(6)
C4 H5A 0.9700
C4 H5B 0.9700
C5 N1 1.500(6)
C5 C6 1.518(6)
C5 H6A 0.9700
C5 H6B 0.9700
C6 C7 1.530(7)
C6 H7A 0.9700
C6 H7B 0.9700
C7 N2 1.453(6)
C7 H8A 0.9700
C7 H8B 0.9700
C8 N2 1.311(5)
C8 N3 1.355(6)
C8 C9 1.455(6)
C9 C14 1.393(6)
C9 C10 1.404(6)
C10 C11 1.384(6)
C10 H11A 0.9300
C11 C12 1.385(7)
C11 H12A 0.9300
C12 C13 1.374(6)
C12 H13A 0.9300
C13 C14 1.382(6)
C13 H14A 0.9300
C14 N4 1.393(6)
C15 N3 1.331(5)
C15 N4 1.332(5)
C15 N5 1.343(6)
C16 N6 1.269(6)
C16 C17 1.461(6)
C16 H17A 0.9300
C17 C22 1.366(6)
C17 C18 1.398(6)
C18 C19 1.387(6)
C18 H19A 0.9300
C19 C20 1.387(7)
C19 H20A 0.9300
C20 C21 1.366(7)
C21 C22 1.383(6)
C21 H22A 0.9300
C22 H23A 0.9300
N1 H1C 0.9100
N2 H2C 0.8600
N4 H4C 0.8600
N5 N6 1.379(5)
N5 H5C 0.8600

loop_
_geom_hbond_atom_site_label_D
_geom_hbond_atom_site_label_H
_geom_hbond_atom_site_label_A
_geom_hbond_site_symmetry_A
_geom_hbond_distance_DH
_geom_hbond_distance_HA
_geom_hbond_distance_DA
_geom_hbond_angle_DHA
N1 H1C O3 . 0.91 1.82 2.717(6) 168.4
N2 H2C O6 1_565 0.86 2.04 2.888(5) 166.8
N4 H4C O7 3_666 0.86 2.05 2.859(5) 156.0
N5 H5C O9 2_645 0.86 2.11 2.915(5) 156.5

loop_
_geom_torsion_atom_site_label_1
_geom_torsion_atom_site_label_2
_geom_torsion_atom_site_label_3
_geom_torsion_atom_site_label_4
_geom_torsion
N1 C1 C2 O9 58.6(7)
C1 C2 O9 C3 -59.2(7)
C2 O9 C3 C4 58.6(7)
O9 C3 C4 N1 -57.0(6)
N1 C5 C6 C7 61.1(6)
C5 C6 C7 N2 173.8(4)
N2 C8 C9 C14 178.4(4)
N3 C8 C9 C14 2.2(6)
N2 C8 C9 C10 1.8(7)
N3 C8 C9 C10 -174.4(4)
C14 C9 C10 C11 -1.2(7)
C8 C9 C10 C11 175.4(4)
C9 C10 C11 C12 1.0(7)
C10 C11 C12 C13 0.1(7)
C11 C12 C13 C14 -1.0(7)
C12 C13 C14 C9 0.8(7)
C12 C13 C14 N4 -177.7(4)
C10 C9 C14 C13 0.3(6)
C8 C9 C14 C13 -176.5(4)
C10 C9 C14 N4 178.8(4)
C8 C9 C14 N4 2.0(6)
N6 C16 C17 C22 -176.6(4)
N6 C16 C17 C18 3.3(7)
C22 C17 C18 C19 1.4(7)
C16 C17 C18 C19 -178.5(4)
C17 C18 C19 C20 -1.3(7)
C18 C19 C20 C21 0.8(7)
C18 C19 C20 Cl3 179.7(4)
C19 C20 C21 C22 -0.4(7)
Cl3 C20 C21 C22 -179.2(4)
C18 C17 C22 C21 -0.9(7)
C16 C17 C22 C21 179.0(4)
C20 C21 C22 C17 0.4(7)
C3 C4 N1 C1 54.8(6)
C3 C4 N1 C5 176.4(4)
C2 C1 N1 C4 -56.3(6)
C2 C1 N1 C5 179.1(5)
C6 C5 N1 C4 55.1(6)
C6 C5 N1 C1 176.5(4)
N3 C8 N2 C7 6.0(7)
C9 C8 N2 C7 -170.4(4)
C6 C7 N2 C8 -87.4(6)
N4 C15 N3 C8 -1.4(7)
N5 C15 N3 C8 178.2(4)
N2 C8 N3 C15 -179.0(4)
C9 C8 N3 C15 -2.6(6)
N3 C15 N4 C14 5.7(7)
N5 C15 N4 C14 -173.9(4)
C13 C14 N4 C15 172.7(4)
C9 C14 N4 C15 -5.8(6)
N3 C15 N5 N6 -173.4(4)
N4 C15 N5 N6 6.3(6)
C17 C16 N6 N5 -179.6(4)
C15 N5 N6 C16 179.4(4)

loop_
_cod_related_entry_id
_cod_related_entry_database
_cod_related_entry_code
1 ChemSpider 30657828
